data_4319736
loop_
_publ_author_name
'John M. Rowland'
'Marilyn Olmstead'
'Pradip K. Mascharak'

_publ_section_title
;
 Syntheses, Structures, and Reactivity of Low Spin Iron(III) Complexes
 Containing a Single Carboxamido Nitrogen in a [FeN5L] Chromophore
;
_journal_name_full 'Inorganic Chemistry'
_journal_page_first 2810
_journal_page_last 2817
_journal_paper_doi 10.1021/ic001127s
_journal_volume 40
_journal_year 2001
_chemical_formula_sum 'C25 H28 Cl Fe N6 O6'
_chemical_formula_weight 599.83
_chemical_name_common '[Fe(III)(PaPy3)(CN)]Cl04.THF'
_chemical_name_systematic
; 
 ? 
;
_space_group_IT_number 14
_symmetry_cell_setting monoclinic
_symmetry_space_group_name_Hall '-P 2yn'
_symmetry_space_group_name_H-M 'P 1 21/n 1'
_atom_sites_solution_hydrogens geom
_atom_sites_solution_primary direct
_atom_sites_solution_secondary difmap
_audit_creation_method SHELXL-97
_cell_angle_alpha 90.00
_cell_angle_beta 101.2340(10)
_cell_angle_gamma 90.00
_cell_formula_units_Z 4
_cell_length_a 8.4996(6)
_cell_length_b 20.4898(14)
_cell_length_c 14.7179(10)
_cell_measurement_reflns_used 4828
_cell_measurement_temperature 90(2)
_cell_measurement_theta_max 31.3
_cell_measurement_theta_min 2.4
_cell_volume 2514.1(3)
_computing_cell_refinement 'Bruker SAINT'
_computing_data_collection 'Bruker SMART'
_computing_data_reduction 'Bruker SAINT'
_computing_molecular_graphics 'SHELXTL 5.03, XP (Sheldrick, 1994)'
_computing_publication_material 'SHELXL-97 (Sheldrick, 1997)'
_computing_structure_refinement 'SHELXL-97 (Sheldrick, 1997)'
_computing_structure_solution 'SHELXS-97 (Sheldrick, 1990)'
_diffrn_ambient_temperature 90(2)
_diffrn_measured_fraction_theta_full 0.941
_diffrn_measured_fraction_theta_max 0.941
_diffrn_measurement_device_type 'Bruker SMART 1000'
_diffrn_measurement_method \w
_diffrn_radiation_monochromator graphite
_diffrn_radiation_source 'normal-focus sealed tube'
_diffrn_radiation_type MoK\a
_diffrn_radiation_wavelength 0.71073
_diffrn_reflns_av_R_equivalents 0.0601
_diffrn_reflns_av_sigmaI/netI 0.0829
_diffrn_reflns_limit_h_max 11
_diffrn_reflns_limit_h_min -12
_diffrn_reflns_limit_k_max 30
_diffrn_reflns_limit_k_min -30
_diffrn_reflns_limit_l_max 21
_diffrn_reflns_limit_l_min -21
_diffrn_reflns_number 23371
_diffrn_reflns_theta_full 31.51
_diffrn_reflns_theta_max 31.51
_diffrn_reflns_theta_min 1.73
_diffrn_standards_decay_% <0.1
_diffrn_standards_number '50 frames remeasured'
_exptl_absorpt_coefficient_mu 0.761
_exptl_absorpt_correction_T_max 0.9142
_exptl_absorpt_correction_T_min 0.7257
_exptl_absorpt_correction_type empirical
_exptl_absorpt_process_details
;SADABS, Sheldrick, G.M. An empirical absorption correction program based 
 on the method of Blessing, R. H., Acta Cryst. (1995). A51, 33-38.
;
_exptl_crystal_colour red
_exptl_crystal_density_diffrn 1.585
_exptl_crystal_density_method 'not measured'
_exptl_crystal_description plate
_exptl_crystal_F_000 1244
_exptl_crystal_size_max 0.45
_exptl_crystal_size_mid 0.22
_exptl_crystal_size_min 0.12
_refine_diff_density_max 1.266
_refine_diff_density_min -0.565
_refine_diff_density_rms 0.100
_refine_ls_extinction_method none
_refine_ls_goodness_of_fit_ref 0.954
_refine_ls_hydrogen_treatment mixed
_refine_ls_matrix_type full
_refine_ls_number_parameters 352
_refine_ls_number_reflns 7893
_refine_ls_number_restraints 0
_refine_ls_restrained_S_all 0.954
_refine_ls_R_factor_all 0.0997
_refine_ls_R_factor_gt 0.0497
_refine_ls_shift/su_max 0.001
_refine_ls_shift/su_mean 0.000
_refine_ls_structure_factor_coef Fsqd
_refine_ls_weighting_details 'calc w=1/[\s^2^(Fo^2^)+(0.0579P)^2^+0.0000P] where P=(Fo^2^+2Fc^2^)/3'
_refine_ls_weighting_scheme calc
_refine_ls_wR_factor_gt 0.1040
_refine_ls_wR_factor_ref 0.1191
_reflns_number_gt 4892
_reflns_number_total 7893
_reflns_threshold_expression >2\s(I)
_cod_data_source_file ic001127s_3.cif
_cod_data_source_block mn959
_cod_original_sg_symbol_H-M 'P 21/n'
_cod_database_code 4319736

loop_
_symmetry_equiv_pos_as_xyz
'x, y, z'
'-x+1/2, y+1/2, -z+1/2'
'-x, -y, -z'
'x-1/2, -y-1/2, z-1/2'

loop_
_atom_site_label
_atom_site_type_symbol
_atom_site_fract_x
_atom_site_fract_y
_atom_site_fract_z
_atom_site_U_iso_or_equiv
_atom_site_adp_type
_atom_site_occupancy
_atom_site_symmetry_multiplicity
_atom_site_calc_flag
_atom_site_refinement_flags
_atom_site_disorder_assembly
_atom_site_disorder_group
Fe Fe 0.59117(4) 0.488707(17) 0.76658(2) 0.01165(9) Uani 1 1 d . . .
O1 O 0.6941(2) 0.47907(9) 0.51392(13) 0.0204(4) Uani 1 1 d . . .
N1 N 0.6053(2) 0.40030(10) 0.71435(15) 0.0140(4) Uani 1 1 d . . .
N2 N 0.6315(2) 0.51452(11) 0.65227(14) 0.0142(4) Uani 1 1 d . . .
N3 N 0.5954(2) 0.58355(10) 0.79556(14) 0.0133(4) Uani 1 1 d . . .
N4 N 0.3592(2) 0.50294(10) 0.72005(14) 0.0138(4) Uani 1 1 d . . .
N5 N 0.8195(2) 0.49394(10) 0.83193(14) 0.0130(4) Uani 1 1 d . . .
N6 N 0.5078(3) 0.43048(11) 0.94824(16) 0.0194(5) Uani 1 1 d . . .
C1 C 0.5813(3) 0.34204(12) 0.75151(19) 0.0174(5) Uani 1 1 d . . .
H1 H 0.5531 0.3406 0.8108 0.021 Uiso 1 1 calc R . .
C2 C 0.5970(3) 0.28338(13) 0.7050(2) 0.0213(6) Uani 1 1 d . . .
H2 H 0.5776 0.2428 0.7320 0.026 Uiso 1 1 calc R . .
C3 C 0.6408(3) 0.28535(14) 0.6194(2) 0.0234(6) Uani 1 1 d . . .
H3 H 0.6537 0.2461 0.5873 0.028 Uiso 1 1 calc R . .
C4 C 0.6659(3) 0.34592(13) 0.58076(19) 0.0194(5) Uani 1 1 d . . .
H4 H 0.6959 0.3485 0.5220 0.023 Uiso 1 1 calc R . .
C5 C 0.6464(3) 0.40182(12) 0.62938(17) 0.0147(5) Uani 1 1 d . . .
C6 C 0.6609(3) 0.46977(13) 0.59116(18) 0.0156(5) Uani 1 1 d . . .
C7 C 0.6081(3) 0.58378(12) 0.62859(17) 0.0155(5) Uani 1 1 d . . .
H7A H 0.4943 0.5928 0.6011 0.019 Uiso 1 1 calc R . .
H7B H 0.6755 0.5971 0.5840 0.019 Uiso 1 1 calc R . .
C8 C 0.6584(3) 0.61983(12) 0.72030(17) 0.0155(5) Uani 1 1 d . . .
H8A H 0.7769 0.6226 0.7366 0.019 Uiso 1 1 calc R . .
H8B H 0.6148 0.6648 0.7146 0.019 Uiso 1 1 calc R . .
C9 C 0.4298(3) 0.60444(12) 0.80204(18) 0.0154(5) Uani 1 1 d . . .
H9A H 0.4152 0.6513 0.7860 0.018 Uiso 1 1 calc R . .
H9B H 0.4130 0.5985 0.8662 0.018 Uiso 1 1 calc R . .
C10 C 0.3097(3) 0.56423(12) 0.73635(17) 0.0149(5) Uani 1 1 d . . .
C11 C 0.1565(3) 0.58596(13) 0.69785(18) 0.0181(5) Uani 1 1 d . . .
H11 H 0.1252 0.6294 0.7081 0.022 Uiso 1 1 calc R . .
C12 C 0.0496(3) 0.54352(14) 0.64430(19) 0.0199(5) Uani 1 1 d . . .
H12 H -0.0558 0.5576 0.6176 0.024 Uiso 1 1 calc R . .
C13 C 0.0981(3) 0.48030(14) 0.63022(18) 0.0191(5) Uani 1 1 d . . .
H13 H 0.0259 0.4503 0.5948 0.023 Uiso 1 1 calc R . .
C14 C 0.2541(3) 0.46156(13) 0.66874(18) 0.0164(5) Uani 1 1 d . . .
H14 H 0.2878 0.4184 0.6587 0.020 Uiso 1 1 calc R . .
C15 C 0.7106(3) 0.59292(12) 0.88525(17) 0.0148(5) Uani 1 1 d . . .
H15A H 0.6607 0.5797 0.9379 0.018 Uiso 1 1 calc R . .
H15B H 0.7431 0.6393 0.8934 0.018 Uiso 1 1 calc R . .
C16 C 0.8537(3) 0.55057(11) 0.88084(17) 0.0130(5) Uani 1 1 d . . .
C17 C 1.0100(3) 0.56607(12) 0.92379(17) 0.0161(5) Uani 1 1 d . . .
H17 H 1.0324 0.6060 0.9566 0.019 Uiso 1 1 calc R . .
C18 C 1.1330(3) 0.52227(13) 0.91802(18) 0.0174(5) Uani 1 1 d . . .
H18 H 1.2406 0.5320 0.9465 0.021 Uiso 1 1 calc R . .
C19 C 1.0965(3) 0.46436(13) 0.87017(18) 0.0164(5) Uani 1 1 d . . .
H19 H 1.1784 0.4335 0.8665 0.020 Uiso 1 1 calc R . .
C20 C 0.9383(3) 0.45172(12) 0.82750(17) 0.0149(5) Uani 1 1 d . . .
H20 H 0.9139 0.4121 0.7943 0.018 Uiso 1 1 calc R . .
C21 C 0.5370(3) 0.45519(12) 0.88241(18) 0.0144(5) Uani 1 1 d . . .
Cl Cl 1.12761(8) 0.28186(3) 0.84543(5) 0.02157(14) Uani 1 1 d . . .
O2 O 1.2514(3) 0.31187(14) 0.80657(18) 0.0487(7) Uani 1 1 d . . .
O3 O 1.1613(3) 0.21342(10) 0.86356(17) 0.0406(6) Uani 1 1 d . . .
O4 O 1.1160(3) 0.31349(11) 0.93140(15) 0.0334(5) Uani 1 1 d . . .
O5 O 0.9765(3) 0.28766(11) 0.78096(15) 0.0337(5) Uani 1 1 d . . .
O6 O 0.6264(2) 0.20033(11) 0.91447(16) 0.0321(5) Uani 1 1 d . . .
C22 C 0.5380(4) 0.19051(17) 0.9863(2) 0.0361(8) Uani 1 1 d . . .
H22A H 0.5869 0.1553 1.0285 0.043 Uiso 1 1 calc R . .
H22B H 0.4256 0.1785 0.9598 0.043 Uiso 1 1 calc R . .
C23 C 0.5444(4) 0.25478(16) 1.0376(2) 0.0311(7) Uani 1 1 d . . .
H23A H 0.5348 0.2481 1.1029 0.037 Uiso 1 1 calc R . .
H23B H 0.4585 0.2847 1.0074 0.037 Uiso 1 1 calc R . .
C24 C 0.7097(4) 0.28064(16) 1.0307(3) 0.0357(8) Uani 1 1 d . . .
H24A H 0.7856 0.2755 1.0904 0.043 Uiso 1 1 calc R . .
H24B H 0.7040 0.3274 1.0132 0.043 Uiso 1 1 calc R . .
C25 C 0.7616(4) 0.23921(17) 0.9554(2) 0.0348(7) Uani 1 1 d . . .
H25A H 0.7950 0.2676 0.9081 0.042 Uiso 1 1 calc R . .
H25B H 0.8530 0.2109 0.9827 0.042 Uiso 1 1 calc R . .

loop_
_atom_site_aniso_label
_atom_site_aniso_U_11
_atom_site_aniso_U_22
_atom_site_aniso_U_33
_atom_site_aniso_U_23
_atom_site_aniso_U_13
_atom_site_aniso_U_12
Fe 0.01035(15) 0.01072(15) 0.01334(17) -0.00037(14) 0.00102(12) -0.00046(13)
O1 0.0218(9) 0.0239(11) 0.0168(9) -0.0012(8) 0.0068(7) -0.0010(7)
N1 0.0103(9) 0.0121(10) 0.0179(10) -0.0019(8) -0.0013(8) -0.0003(7)
N2 0.0129(9) 0.0165(10) 0.0126(9) 0.0011(8) 0.0008(7) 0.0003(8)
N3 0.0122(9) 0.0138(10) 0.0135(10) 0.0002(8) 0.0018(8) 0.0000(7)
N4 0.0133(9) 0.0139(10) 0.0137(10) 0.0011(8) 0.0019(7) -0.0003(7)
N5 0.0130(9) 0.0121(10) 0.0136(9) 0.0003(8) 0.0021(7) -0.0014(7)
N6 0.0206(11) 0.0186(11) 0.0186(11) -0.0003(9) 0.0031(9) -0.0018(8)
C1 0.0167(12) 0.0121(11) 0.0227(14) -0.0018(10) 0.0024(10) -0.0014(9)
C2 0.0211(13) 0.0123(12) 0.0277(14) -0.0016(11) -0.0018(11) 0.0010(9)
C3 0.0270(14) 0.0157(13) 0.0248(14) -0.0069(11) -0.0017(11) 0.0057(10)
C4 0.0172(12) 0.0217(13) 0.0180(13) -0.0052(10) 0.0002(10) 0.0044(10)
C5 0.0106(10) 0.0164(12) 0.0159(12) -0.0039(10) -0.0003(9) 0.0011(9)
C6 0.0107(11) 0.0179(12) 0.0174(12) -0.0003(10) 0.0005(9) 0.0001(9)
C7 0.0150(11) 0.0150(12) 0.0162(12) 0.0016(9) 0.0022(9) 0.0005(9)
C8 0.0145(11) 0.0137(12) 0.0183(12) 0.0026(10) 0.0033(9) -0.0018(9)
C9 0.0152(11) 0.0129(11) 0.0183(12) -0.0004(10) 0.0042(9) 0.0029(9)
C10 0.0145(11) 0.0147(12) 0.0159(12) 0.0031(10) 0.0041(9) 0.0012(9)
C11 0.0162(12) 0.0179(13) 0.0210(13) 0.0031(10) 0.0056(10) 0.0029(9)
C12 0.0141(12) 0.0252(14) 0.0198(13) 0.0056(11) 0.0019(10) 0.0009(10)
C13 0.0143(11) 0.0240(15) 0.0180(12) -0.0013(11) 0.0007(9) -0.0034(10)
C14 0.0152(11) 0.0164(12) 0.0175(13) -0.0011(10) 0.0025(10) -0.0002(9)
C15 0.0155(11) 0.0122(11) 0.0155(12) -0.0026(9) -0.0002(9) -0.0023(9)
C16 0.0156(11) 0.0105(11) 0.0126(11) 0.0009(9) 0.0024(9) -0.0019(8)
C17 0.0180(12) 0.0153(12) 0.0146(12) 0.0008(9) 0.0022(10) -0.0050(9)
C18 0.0119(11) 0.0213(14) 0.0177(12) 0.0059(10) 0.0001(9) -0.0032(9)
C19 0.0115(11) 0.0191(12) 0.0182(13) 0.0061(10) 0.0017(9) 0.0015(9)
C20 0.0140(11) 0.0144(12) 0.0158(12) 0.0020(9) 0.0019(9) 0.0002(9)
C21 0.0105(10) 0.0139(12) 0.0174(12) -0.0050(9) -0.0005(9) -0.0006(8)
Cl 0.0208(3) 0.0177(3) 0.0254(3) -0.0017(3) 0.0025(3) -0.0022(2)
O2 0.0400(14) 0.0605(18) 0.0512(16) -0.0069(14) 0.0227(12) -0.0222(12)
O3 0.0521(15) 0.0166(11) 0.0459(14) -0.0034(10) -0.0084(12) 0.0084(10)
O4 0.0515(14) 0.0237(11) 0.0247(11) -0.0024(9) 0.0066(10) 0.0009(10)
O5 0.0281(11) 0.0358(13) 0.0323(12) 0.0026(10) -0.0056(9) 0.0030(9)
O6 0.0248(11) 0.0357(13) 0.0363(12) -0.0102(10) 0.0071(9) -0.0030(9)
C22 0.0365(18) 0.0329(18) 0.0393(19) -0.0071(15) 0.0085(15) -0.0116(14)
C23 0.0295(16) 0.0316(17) 0.0322(17) -0.0103(14) 0.0062(13) -0.0034(13)
C24 0.0274(15) 0.0258(16) 0.052(2) -0.0122(15) 0.0026(15) 0.0001(12)
C25 0.0233(15) 0.0377(18) 0.0425(19) -0.0069(15) 0.0044(14) -0.0028(13)

loop_
_atom_type_symbol
_atom_type_description
_atom_type_scat_dispersion_real
_atom_type_scat_dispersion_imag
_atom_type_scat_source
C C 0.0033 0.0016 'International Tables Vol C Tables 4.2.6.8 and 6.1.1.4'
H H 0.0000 0.0000 'International Tables Vol C Tables 4.2.6.8 and 6.1.1.4'
N N 0.0061 0.0033 'International Tables Vol C Tables 4.2.6.8 and 6.1.1.4'
O O 0.0106 0.0060 'International Tables Vol C Tables 4.2.6.8 and 6.1.1.4'
Fe Fe 0.3463 0.8444 'International Tables Vol C Tables 4.2.6.8 and 6.1.1.4'
Cl Cl 0.1484 0.1585 'International Tables Vol C Tables 4.2.6.8 and 6.1.1.4'

loop_
_geom_angle_atom_site_label_1
_geom_angle_atom_site_label_2
_geom_angle_atom_site_label_3
_geom_angle
_geom_angle_site_symmetry_1
_geom_angle_site_symmetry_3
_geom_angle_publ_flag
N2 Fe C21 175.09(10) . . ?
N2 Fe N4 89.53(8) . . ?
C21 Fe N4 88.04(9) . . ?
N2 Fe N1 82.71(9) . . ?
C21 Fe N1 93.38(9) . . ?
N4 Fe N1 97.58(8) . . ?
N2 Fe N3 85.25(9) . . ?
C21 Fe N3 98.76(9) . . ?
N4 Fe N3 84.57(8) . . ?
N1 Fe N3 167.74(9) . . ?
N2 Fe N5 95.01(8) . . ?
C21 Fe N5 88.34(9) . . ?
N4 Fe N5 165.84(8) . . ?
N1 Fe N5 96.29(8) . . ?
N3 Fe N5 82.45(8) . . ?
C1 N1 C5 118.7(2) . . ?
C1 N1 Fe 128.94(18) . . ?
C5 N1 Fe 112.39(16) . . ?
C6 N2 C7 122.5(2) . . ?
C6 N2 Fe 120.26(18) . . ?
C7 N2 Fe 116.77(16) . . ?
C9 N3 C15 111.75(19) . . ?
C9 N3 C8 112.22(18) . . ?
C15 N3 C8 108.57(18) . . ?
C9 N3 Fe 108.43(15) . . ?
C15 N3 Fe 107.24(15) . . ?
C8 N3 Fe 108.46(15) . . ?
C14 N4 C10 119.0(2) . . ?
C14 N4 Fe 127.37(17) . . ?
C10 N4 Fe 113.38(16) . . ?
C20 N5 C16 119.2(2) . . ?
C20 N5 Fe 127.82(17) . . ?
C16 N5 Fe 112.77(16) . . ?
N1 C1 C2 121.7(2) . . ?
C3 C2 C1 119.2(3) . . ?
C2 C3 C4 119.1(2) . . ?
C5 C4 C3 118.9(3) . . ?
N1 C5 C4 122.4(2) . . ?
N1 C5 C6 114.6(2) . . ?
C4 C5 C6 123.0(2) . . ?
O1 C6 N2 128.0(2) . . ?
O1 C6 C5 122.1(2) . . ?
N2 C6 C5 109.9(2) . . ?
N2 C7 C8 104.9(2) . . ?
N3 C8 C7 109.3(2) . . ?
N3 C9 C10 109.4(2) . . ?
N4 C10 C11 121.5(2) . . ?
N4 C10 C9 115.0(2) . . ?
C11 C10 C9 123.4(2) . . ?
C12 C11 C10 119.3(2) . . ?
C11 C12 C13 119.3(2) . . ?
C12 C13 C14 119.0(2) . . ?
N4 C14 C13 121.9(2) . . ?
N3 C15 C16 106.47(19) . . ?
N5 C16 C17 121.3(2) . . ?
N5 C16 C15 114.9(2) . . ?
C17 C16 C15 123.8(2) . . ?
C16 C17 C18 119.1(2) . . ?
C19 C18 C17 119.1(2) . . ?
C18 C19 C20 119.4(2) . . ?
N5 C20 C19 121.9(2) . . ?
N6 C21 Fe 174.5(2) . . ?
O2 Cl O4 109.80(15) . . ?
O2 Cl O5 109.32(15) . . ?
O4 Cl O5 109.59(14) . . ?
O2 Cl O3 110.85(17) . . ?
O4 Cl O3 108.61(14) . . ?
O5 Cl O3 108.66(14) . . ?
C22 O6 C25 105.2(2) . . ?
O6 C22 C23 105.9(3) . . ?
C22 C23 C24 102.3(3) . . ?
C23 C24 C25 104.8(2) . . ?
O6 C25 C24 107.1(2) . . ?

loop_
_geom_bond_atom_site_label_1
_geom_bond_atom_site_label_2
_geom_bond_distance
_geom_bond_site_symmetry_2
_geom_bond_publ_flag
Fe N2 1.858(2) . ?
Fe C21 1.974(3) . ?
Fe N4 1.978(2) . ?
Fe N1 1.981(2) . ?
Fe N3 1.988(2) . ?
Fe N5 1.994(2) . ?
O1 C6 1.238(3) . ?
N1 C1 1.345(3) . ?
N1 C5 1.363(3) . ?
N2 C6 1.342(3) . ?
N2 C7 1.466(3) . ?
N3 C9 1.492(3) . ?
N3 C15 1.495(3) . ?
N3 C8 1.516(3) . ?
N4 C14 1.351(3) . ?
N4 C10 1.361(3) . ?
N5 C20 1.341(3) . ?
N5 C16 1.367(3) . ?
N6 C21 1.162(3) . ?
C1 C2 1.402(4) . ?
C2 C3 1.382(4) . ?
C3 C4 1.399(4) . ?
C4 C5 1.378(3) . ?
C5 C6 1.516(4) . ?
C7 C8 1.525(4) . ?
C9 C10 1.507(3) . ?
C10 C11 1.388(3) . ?
C11 C12 1.387(4) . ?
C12 C13 1.387(4) . ?
C13 C14 1.391(3) . ?
C15 C16 1.506(3) . ?
C16 C17 1.392(3) . ?
C17 C18 1.393(4) . ?
C18 C19 1.384(4) . ?
C19 C20 1.393(3) . ?
Cl O2 1.431(2) . ?
Cl O4 1.442(2) . ?
Cl O5 1.445(2) . ?
Cl O3 1.446(2) . ?
O6 C22 1.425(4) . ?
O6 C25 1.431(4) . ?
C22 C23 1.514(4) . ?
C23 C24 1.523(4) . ?
C24 C25 1.527(4) . ?
